data_9010252
loop_
_publ_author_name
'Allan, D. R.'
'Marshall, W. G.'
'Pulham, C. R.'

_publ_section_title
;
 The high-pressure crystal structure of
 potassium hydrogen carbonate (KHCO3)
 Sample: P = 4.10 GPa
;
_journal_name_full 'American Mineralogist'
_journal_page_first 1018
_journal_page_last 1025
_journal_paper_doi 10.2138/am.2007.2336
_journal_volume 92
_journal_year 2007
_chemical_formula_structural KDCO12
_chemical_formula_sum 'C D K O3'
_chemical_name_mineral 'Kalicinite (deuterated)'
_space_group_IT_number 2
_symmetry_space_group_name_Hall '-P 1'
_symmetry_space_group_name_H-M 'P -1'
_cell_angle_alpha 95.216
_cell_angle_beta 100.935
_cell_angle_gamma 109.167
_cell_length_a 6.2435
_cell_length_b 5.3363
_cell_length_c 4.2448
_cell_volume 129.358
_cell_formula_units_Z 2
_diffrn_ambient_pressure 4.1e+06
_exptl_crystal_density_diffrn 2.596
_cod_original_formula_sum 'K D C O3'
_cod_database_code 9010252

loop_
_symmetry_equiv_pos_as_xyz
x,y,z
-x,-y,-z

loop_
_atom_site_label
_atom_site_fract_x
_atom_site_fract_y
_atom_site_fract_z
K 0.30100 0.13000 0.29000
D 0.08800 0.70300 0.53900
C 0.23170 0.57350 0.91330
O1 0.20700 0.77400 0.75000
O2 0.11020 0.33140 0.77300
O3 0.37420 0.64100 0.18100

_database_code_amcsd 0004373
